data_4118774
loop_
_publ_author_name
'Sebastian Marks'
'Joachim G. Heck'
'Marija H. Habicht'
'Pascual O\~na-Burgos'
'Claus Feldmann'
'Peter W. Roesky'

_publ_section_title
;
 [Ln(BH4)2(THF)2] (Ln = Eu, Yb)-A Highly Luminescent Material. Synthesis,
 Properties, Reactivity, and NMR Studies
;
_journal_name_full 'Journal of the American Chemical Society'
_journal_page_first 16983
_journal_page_last 16986
_journal_paper_doi 10.1021/ja308077t
_journal_volume 134
_journal_year 2012
_chemical_formula_moiety 'C20 H40 B O5 Yb, C24 H20 B'
_chemical_formula_sum 'C44 H60 B2 O5 Yb'
_chemical_formula_weight 863.58
_chemical_name_systematic
;
 ?
;
_space_group_IT_number 19
_space_group_name_Hall 'P 2ac 2ab'
_symmetry_cell_setting orthorhombic
_symmetry_space_group_name_Hall 'P 2ac 2ab'
_symmetry_space_group_name_H-M 'P 21 21 21'
_atom_sites_solution_hydrogens geom
_atom_sites_solution_primary direct
_atom_sites_solution_secondary difmap
_audit_creation_date 11-09-13
_audit_creation_method 'STOE X-RED'
_cell_angle_alpha 90.00
_cell_angle_beta 90.00
_cell_angle_gamma 90.00
_cell_formula_units_Z 4
_cell_length_a 11.431(2)
_cell_length_b 15.283(3)
_cell_length_c 24.648(5)
_cell_measurement_reflns_used 18179
_cell_measurement_temperature 203(2)
_cell_measurement_theta_max 29.00
_cell_measurement_theta_min 1.57
_cell_volume 4306.0(14)
_computing_cell_refinement 'STOE X-AREA, PLATON (A.L.Spek, 2005)'
_computing_data_collection 'STOE X-AREA'
_computing_data_reduction 'STOE X-RED, PLATON (A.L.Spek, 2005)'
_computing_molecular_graphics 'Diamond 2.1e/3'
_computing_publication_material 'X-STEP32, Microsoft Word'
_computing_structure_refinement 'SHELXL-97 (Sheldrick, 1997)'
_computing_structure_solution 'SHELXS-97 (Sheldrick, 1997)'
_diffrn_ambient_temperature 203(2)
_diffrn_detector_area_resol_mean 6.67
_diffrn_measured_fraction_theta_full 1.000
_diffrn_measured_fraction_theta_max 1.000
_diffrn_measurement_device_type 'STOE IPDS 2'
_diffrn_measurement_method 'area detector'
_diffrn_radiation_monochromator graphite
_diffrn_radiation_source 'fine-focus sealed tube'
_diffrn_radiation_type MoK\a
_diffrn_radiation_wavelength 0.71073
_diffrn_reflns_av_R_equivalents 0.0433
_diffrn_reflns_av_sigmaI/netI 0.0522
_diffrn_reflns_limit_h_max 13
_diffrn_reflns_limit_h_min -13
_diffrn_reflns_limit_k_max 18
_diffrn_reflns_limit_k_min -17
_diffrn_reflns_limit_l_max 29
_diffrn_reflns_limit_l_min -25
_diffrn_reflns_number 23697
_diffrn_reflns_theta_full 25.12
_diffrn_reflns_theta_max 25.12
_diffrn_reflns_theta_min 1.57
_exptl_absorpt_coefficient_mu 2.213
_exptl_absorpt_correction_T_max 0.6869
_exptl_absorpt_correction_T_min 0.4765
_exptl_absorpt_correction_type integration
_exptl_absorpt_process_details 'STOE X-RED & X-SHAPE'
_exptl_crystal_colour yellow
_exptl_crystal_density_diffrn 1.332
_exptl_crystal_description plate
_exptl_crystal_F_000 1776
_exptl_crystal_size_max 0.440
_exptl_crystal_size_mid 0.293
_exptl_crystal_size_min 0.194
_refine_diff_density_max 0.791
_refine_diff_density_min -0.591
_refine_diff_density_rms 0.064
_refine_ls_abs_structure_details 'Flack H D (1983), Acta Cryst. A39, 876-881'
_refine_ls_abs_structure_Flack -0.008(9)
_refine_ls_extinction_method none
_refine_ls_goodness_of_fit_ref 0.891
_refine_ls_hydrogen_treatment constr
_refine_ls_matrix_type full
_refine_ls_number_parameters 466
_refine_ls_number_reflns 7688
_refine_ls_number_restraints 0
_refine_ls_restrained_S_all 0.891
_refine_ls_R_factor_all 0.0387
_refine_ls_R_factor_gt 0.0302
_refine_ls_shift/su_max 0.005
_refine_ls_shift/su_mean 0.000
_refine_ls_structure_factor_coef Fsqd
_refine_ls_weighting_details 'calc w=1/[\s^2^(Fo^2^)+(0.0291P)^2^+0.0000P] where P=(Fo^2^+2Fc^2^)/3'
_refine_ls_weighting_scheme calc
_refine_ls_wR_factor_gt 0.0581
_refine_ls_wR_factor_ref 0.0594
_reflns_number_gt 6515
_reflns_number_total 7688
_reflns_threshold_expression >2\s(I)
_cod_data_source_file ja308077t_si_003.cif
_cod_data_source_block 2b
_cod_original_cell_volume 4306.0(15)
_cod_database_code 4118774

loop_
_symmetry_equiv_pos_as_xyz
'x, y, z'
'-x+1/2, -y, z+1/2'
'-x, y+1/2, -z+1/2'
'x+1/2, -y+1/2, -z'

loop_
_atom_site_label
_atom_site_type_symbol
_atom_site_fract_x
_atom_site_fract_y
_atom_site_fract_z
_atom_site_U_iso_or_equiv
_atom_site_adp_type
_atom_site_occupancy
_atom_site_symmetry_multiplicity
_atom_site_calc_flag
_atom_site_refinement_flags
_atom_site_disorder_assembly
_atom_site_disorder_group
C1 C 0.8447(6) -0.0506(4) 0.8630(3) 0.081(2) Uani 1 1 d . . .
H1A H 0.8472 0.0039 0.8420 0.097 Uiso 1 1 calc R . .
H1B H 0.7715 -0.0813 0.8549 0.097 Uiso 1 1 calc R . .
C2 C 0.9494(5) -0.1076(5) 0.8501(3) 0.0802(17) Uani 1 1 d . . .
H2A H 0.9340 -0.1455 0.8188 0.096 Uiso 1 1 calc R . .
H2B H 1.0191 -0.0722 0.8428 0.096 Uiso 1 1 calc R . .
C3 C 0.9632(5) -0.1604(4) 0.9014(3) 0.0721(18) Uani 1 1 d . . .
H3A H 0.9143 -0.2131 0.9004 0.087 Uiso 1 1 calc R . .
H3B H 1.0450 -0.1778 0.9068 0.087 Uiso 1 1 calc R . .
C4 C 0.9247(6) -0.1008(4) 0.9443(3) 0.090(2) Uani 1 1 d . . .
H4A H 0.8786 -0.1327 0.9713 0.108 Uiso 1 1 calc R . .
H4B H 0.9926 -0.0749 0.9625 0.108 Uiso 1 1 calc R . .
C5A C 0.9447(11) 0.2203(10) 0.8550(7) 0.067(4) Uiso 0.56(2) 1 d P A 1
H5AA H 0.9223 0.2726 0.8755 0.081 Uiso 0.56(2) 1 calc PR A 1
H5AB H 0.8830 0.2077 0.8285 0.081 Uiso 0.56(2) 1 calc PR A 1
C5B C 0.9319(11) 0.1916(11) 0.8390(7) 0.050(4) Uiso 0.44(2) 1 d P A 2
H5BA H 0.8937 0.2480 0.8455 0.060 Uiso 0.44(2) 1 calc PR A 2
H5BB H 0.8800 0.1553 0.8167 0.060 Uiso 0.44(2) 1 calc PR A 2
C6A C 1.0574(10) 0.2359(10) 0.8263(6) 0.064(3) Uiso 0.56(2) 1 d P A 1
H6AA H 1.0905 0.2928 0.8364 0.076 Uiso 0.56(2) 1 calc PR A 1
H6AB H 1.0467 0.2340 0.7869 0.076 Uiso 0.56(2) 1 calc PR A 1
C6B C 1.0485(12) 0.2046(12) 0.8110(7) 0.058(4) Uiso 0.44(2) 1 d P A 2
H6BA H 1.0397 0.2036 0.7715 0.069 Uiso 0.44(2) 1 calc PR A 2
H6BB H 1.0847 0.2600 0.8218 0.069 Uiso 0.44(2) 1 calc PR A 2
C7A C 1.1334(13) 0.1637(13) 0.8449(7) 0.087(5) Uiso 0.56(2) 1 d P A 1
H7AA H 1.1442 0.1211 0.8156 0.104 Uiso 0.56(2) 1 calc PR A 1
H7AB H 1.2104 0.1865 0.8552 0.104 Uiso 0.56(2) 1 calc PR A 1
C7B C 1.1137(11) 0.1334(11) 0.8291(6) 0.052(4) Uiso 0.44(2) 1 d P A 2
H7BA H 1.1976 0.1449 0.8254 0.062 Uiso 0.44(2) 1 calc PR A 2
H7BB H 1.0941 0.0807 0.8084 0.062 Uiso 0.44(2) 1 calc PR A 2
C8 C 1.0790(5) 0.1223(5) 0.8906(3) 0.088(2) Uani 1 1 d . . .
H8A H 1.1174 0.1409 0.9242 0.106 Uiso 1 1 calc R A 1
H8B H 1.0861 0.0586 0.8875 0.106 Uiso 1 1 calc R A 1
C9 C 1.0484(4) 0.0807(4) 1.0372(3) 0.081(2) Uani 1 1 d . A .
H9A H 1.0550 0.1446 1.0357 0.097 Uiso 1 1 calc R . .
H9B H 1.0950 0.0556 1.0077 0.097 Uiso 1 1 calc R . .
C10 C 1.0889(6) 0.0476(6) 1.0901(3) 0.095(2) Uani 1 1 d . . .
H10A H 1.1479 0.0868 1.1056 0.114 Uiso 1 1 calc R A 1
H10B H 1.1232 -0.0109 1.0861 0.114 Uiso 1 1 calc R A 1
C11A C 0.9835(10) 0.0441(11) 1.1254(6) 0.073(4) Uiso 0.56(2) 1 d P A 1
H11A H 0.9708 0.0998 1.1442 0.088 Uiso 0.56(2) 1 calc PR A 1
H11B H 0.9892 -0.0030 1.1522 0.088 Uiso 0.56(2) 1 calc PR A 1
C11B C 1.0016(17) -0.0016(19) 1.1102(10) 0.103(7) Uiso 0.44(2) 1 d P A 2
H11C H 0.9973 0.0056 1.1496 0.124 Uiso 0.44(2) 1 calc PR A 2
H11D H 1.0161 -0.0635 1.1023 0.124 Uiso 0.44(2) 1 calc PR A 2
C12 C 0.8888(7) 0.0264(7) 1.0848(3) 0.124(4) Uani 1 1 d . . .
H12A H 0.8709 -0.0363 1.0842 0.149 Uiso 1 1 calc R A 1
H12B H 0.8176 0.0581 1.0951 0.149 Uiso 1 1 calc R A 1
C13 C 0.6259(7) -0.0550(5) 1.0089(4) 0.101(3) Uani 1 1 d . . .
H13A H 0.6973 -0.0860 1.0196 0.121 Uiso 1 1 calc R . .
H13B H 0.6002 -0.0778 0.9737 0.121 Uiso 1 1 calc R . .
C14 C 0.5356(6) -0.0678(5) 1.0491(4) 0.106(3) Uani 1 1 d . . .
H14A H 0.4742 -0.1062 1.0348 0.127 Uiso 1 1 calc R . .
H14B H 0.5685 -0.0949 1.0817 0.127 Uiso 1 1 calc R . .
C15 C 0.4875(7) 0.0184(6) 1.0619(4) 0.108(3) Uani 1 1 d . . .
H15A H 0.4062 0.0224 1.0494 0.129 Uiso 1 1 calc R . .
H15B H 0.4890 0.0283 1.1012 0.129 Uiso 1 1 calc R . .
C16 C 0.5584(6) 0.0828(5) 1.0346(4) 0.112(3) Uani 1 1 d . . .
H16A H 0.5101 0.1173 1.0097 0.135 Uiso 1 1 calc R . .
H16B H 0.5936 0.1226 1.0612 0.135 Uiso 1 1 calc R . .
C17 C 0.5775(6) 0.0619(4) 0.8711(4) 0.081(2) Uani 1 1 d . . .
H17A H 0.5718 0.0155 0.8984 0.098 Uiso 1 1 calc R . .
H17B H 0.5955 0.0350 0.8359 0.098 Uiso 1 1 calc R . .
C18 C 0.4641(5) 0.1125(5) 0.8679(3) 0.0880(19) Uani 1 1 d . . .
H18A H 0.4241 0.1011 0.8334 0.106 Uiso 1 1 calc R . .
H18B H 0.4118 0.0962 0.8978 0.106 Uiso 1 1 calc R . .
C19 C 0.4986(5) 0.2062(4) 0.8720(3) 0.0709(17) Uani 1 1 d . . .
H19A H 0.4806 0.2295 0.9081 0.085 Uiso 1 1 calc R . .
H19B H 0.4577 0.2415 0.8448 0.085 Uiso 1 1 calc R . .
C20 C 0.6287(5) 0.2064(4) 0.8619(3) 0.0687(17) Uani 1 1 d . . .
H20A H 0.6461 0.2084 0.8230 0.082 Uiso 1 1 calc R . .
H20B H 0.6664 0.2563 0.8798 0.082 Uiso 1 1 calc R . .
C21 C 1.2790(4) -0.3088(3) 0.8065(2) 0.0464(12) Uani 1 1 d . . .
C22 C 1.1582(4) -0.3237(4) 0.8157(2) 0.0570(14) Uani 1 1 d . . .
H22 H 1.1131 -0.2783 0.8307 0.068 Uiso 1 1 calc R . .
C23 C 1.1038(5) -0.4022(4) 0.8034(2) 0.0663(16) Uani 1 1 d . . .
H23 H 1.0233 -0.4085 0.8099 0.080 Uiso 1 1 calc R . .
C24 C 1.1649(6) -0.4702(4) 0.7821(3) 0.0746(18) Uani 1 1 d . . .
H24 H 1.1274 -0.5234 0.7742 0.090 Uiso 1 1 calc R . .
C25 C 1.2847(6) -0.4597(4) 0.7721(3) 0.0740(18) Uani 1 1 d . . .
H25 H 1.3290 -0.5058 0.7574 0.089 Uiso 1 1 calc R . .
C26 C 1.3372(4) -0.3798(4) 0.7843(2) 0.0536(12) Uani 1 1 d . . .
H26 H 1.4175 -0.3736 0.7771 0.064 Uiso 1 1 calc R . .
C27 C 1.2974(4) -0.1391(3) 0.77647(17) 0.0420(11) Uani 1 1 d . . .
C28 C 1.3586(4) -0.0595(3) 0.7688(2) 0.0483(13) Uani 1 1 d . . .
H28 H 1.4287 -0.0513 0.7880 0.058 Uiso 1 1 calc R . .
C29 C 1.3219(5) 0.0064(3) 0.7348(2) 0.0531(12) Uani 1 1 d . . .
H29 H 1.3663 0.0579 0.7316 0.064 Uiso 1 1 calc R . .
C30 C 1.2208(4) -0.0029(4) 0.7057(2) 0.0555(15) Uani 1 1 d . . .
H30 H 1.1951 0.0420 0.6825 0.067 Uiso 1 1 calc R . .
C31 C 1.1574(4) -0.0785(4) 0.7107(2) 0.0594(15) Uani 1 1 d . . .
H31 H 1.0885 -0.0856 0.6903 0.071 Uiso 1 1 calc R . .
C32 C 1.1934(5) -0.1443(3) 0.74527(19) 0.0520(11) Uani 1 1 d . . .
H32 H 1.1469 -0.1948 0.7483 0.062 Uiso 1 1 calc R . .
C33 C 1.3011(4) -0.1817(3) 0.8818(2) 0.0492(11) Uani 1 1 d . . .
C34 C 1.2796(4) -0.2415(4) 0.9237(2) 0.0575(15) Uani 1 1 d . . .
H34 H 1.2831 -0.3017 0.9161 0.069 Uiso 1 1 calc R . .
C35 C 1.2535(5) -0.2147(4) 0.9760(2) 0.0667(17) Uani 1 1 d . . .
H35 H 1.2401 -0.2570 1.0030 0.080 Uiso 1 1 calc R . .
C36 C 1.2469(5) -0.1275(4) 0.9892(2) 0.0648(16) Uani 1 1 d . . .
H36 H 1.2295 -0.1097 1.0248 0.078 Uiso 1 1 calc R . .
C37 C 1.2663(4) -0.0673(4) 0.9491(2) 0.0549(14) Uani 1 1 d . . .
H37 H 1.2625 -0.0072 0.9572 0.066 Uiso 1 1 calc R . .
C38 C 1.2914(4) -0.0943(3) 0.8967(2) 0.0496(12) Uani 1 1 d . . .
H38 H 1.3024 -0.0513 0.8699 0.060 Uiso 1 1 calc R . .
C39 C 1.4834(4) -0.2252(3) 0.8181(2) 0.0463(12) Uani 1 1 d . . .
C40 C 1.5460(4) -0.2134(4) 0.7708(2) 0.0569(14) Uani 1 1 d . . .
H40 H 1.5068 -0.1922 0.7399 0.068 Uiso 1 1 calc R . .
C41 C 1.6643(4) -0.2316(4) 0.7671(3) 0.0651(16) Uani 1 1 d . . .
H41 H 1.7039 -0.2223 0.7342 0.078 Uiso 1 1 calc R . .
C42 C 1.7242(4) -0.2629(4) 0.8111(3) 0.0638(17) Uani 1 1 d . . .
H42 H 1.8044 -0.2758 0.8085 0.077 Uiso 1 1 calc R . .
C43 C 1.6670(5) -0.2748(4) 0.8579(3) 0.0667(16) Uani 1 1 d . . .
H43 H 1.7073 -0.2966 0.8883 0.080 Uiso 1 1 calc R . .
C44 C 1.5481(4) -0.2552(4) 0.8621(2) 0.0588(14) Uani 1 1 d . . .
H44 H 1.5105 -0.2625 0.8957 0.071 Uiso 1 1 calc R . .
B1 B 0.7937(6) 0.2668(4) 0.9991(3) 0.0631(17) Uani 1 1 d . A .
B2 B 1.3380(4) -0.2125(4) 0.8201(3) 0.0457(14) Uani 1 1 d . . .
O1 O 0.8546(3) -0.0332(2) 0.91985(17) 0.0644(10) Uani 1 1 d . A .
O2 O 0.9585(3) 0.1470(2) 0.89146(16) 0.0594(10) Uani 1 1 d . A .
O3 O 0.9262(3) 0.0539(2) 1.03253(17) 0.0636(10) Uani 1 1 d . A .
O4 O 0.6486(3) 0.0376(2) 1.00496(18) 0.0668(11) Uani 1 1 d . A .
O5 O 0.6668(3) 0.1238(3) 0.88578(16) 0.0651(10) Uani 1 1 d . A .
Yb1 Yb 0.809178(16) 0.110389(14) 0.958393(9) 0.04483(6) Uani 1 1 d . . .

loop_
_atom_site_aniso_label
_atom_site_aniso_U_11
_atom_site_aniso_U_22
_atom_site_aniso_U_33
_atom_site_aniso_U_23
_atom_site_aniso_U_13
_atom_site_aniso_U_12
C1 0.096(5) 0.061(4) 0.086(5) -0.011(4) 0.002(4) 0.010(3)
C2 0.076(3) 0.078(4) 0.087(5) -0.031(5) 0.017(3) -0.005(4)
C3 0.054(3) 0.061(4) 0.101(5) -0.025(4) -0.007(3) 0.011(3)
C4 0.107(4) 0.056(4) 0.107(6) 0.002(4) 0.026(4) 0.012(4)
C8 0.069(3) 0.104(6) 0.092(5) 0.045(5) 0.000(3) 0.009(4)
C9 0.059(3) 0.106(6) 0.077(4) 0.007(5) -0.010(4) 0.008(3)
C10 0.092(5) 0.114(6) 0.079(5) 0.017(5) -0.029(4) 0.001(4)
C12 0.108(6) 0.176(10) 0.089(6) 0.071(6) -0.006(5) -0.035(6)
C13 0.111(5) 0.065(5) 0.126(7) 0.018(5) 0.029(5) -0.018(4)
C14 0.081(4) 0.100(5) 0.137(7) 0.044(6) 0.025(5) -0.011(4)
C15 0.095(5) 0.126(7) 0.102(7) 0.017(5) 0.042(4) 0.000(5)
C16 0.090(4) 0.097(6) 0.150(8) -0.005(6) 0.061(6) 0.006(4)
C17 0.077(4) 0.065(4) 0.102(6) -0.015(4) -0.017(4) -0.012(3)
C18 0.061(3) 0.090(5) 0.114(5) -0.030(6) -0.010(3) -0.004(4)
C19 0.069(4) 0.075(4) 0.069(4) -0.008(4) 0.006(3) 0.008(3)
C20 0.062(3) 0.076(4) 0.068(4) 0.010(4) -0.007(3) -0.003(3)
C21 0.050(3) 0.048(3) 0.042(3) 0.004(2) 0.001(2) -0.001(2)
C22 0.054(3) 0.053(3) 0.063(4) -0.001(3) 0.009(2) -0.009(2)
C23 0.066(3) 0.062(4) 0.071(4) -0.004(4) 0.009(3) -0.025(3)
C24 0.092(5) 0.050(4) 0.082(5) -0.003(3) -0.001(4) -0.028(3)
C25 0.099(5) 0.050(3) 0.073(4) -0.007(3) -0.004(4) 0.005(3)
C26 0.058(3) 0.046(3) 0.056(3) 0.000(3) 0.000(2) -0.005(3)
C27 0.040(2) 0.047(3) 0.039(2) -0.009(2) 0.008(2) 0.001(2)
C28 0.047(3) 0.047(3) 0.051(3) -0.001(3) 0.001(2) -0.002(2)
C29 0.059(3) 0.046(3) 0.054(3) 0.006(3) 0.010(3) 0.001(3)
C30 0.061(4) 0.052(3) 0.053(3) 0.011(3) 0.008(3) 0.008(3)
C31 0.052(3) 0.066(4) 0.061(4) 0.005(3) -0.011(2) 0.007(2)
C32 0.050(2) 0.048(3) 0.057(3) -0.003(2) 0.000(3) -0.001(3)
C33 0.046(2) 0.048(3) 0.054(3) -0.003(3) -0.004(3) 0.005(3)
C34 0.073(4) 0.045(3) 0.054(4) 0.006(3) 0.005(3) 0.009(2)
C35 0.094(4) 0.055(4) 0.051(4) 0.008(3) 0.005(3) 0.007(3)
C36 0.078(3) 0.068(5) 0.048(3) -0.005(3) 0.007(3) 0.012(3)
C37 0.066(3) 0.044(3) 0.055(4) -0.009(3) 0.000(3) 0.007(2)
C38 0.053(3) 0.045(3) 0.051(3) 0.002(2) 0.000(2) 0.001(2)
C39 0.046(2) 0.041(3) 0.052(3) -0.008(3) -0.006(2) -0.001(2)
C40 0.050(3) 0.063(4) 0.058(4) -0.007(3) 0.003(3) 0.009(2)
C41 0.057(4) 0.067(4) 0.072(4) -0.016(3) 0.010(3) 0.008(3)
C42 0.042(3) 0.058(4) 0.091(5) -0.017(4) -0.004(3) 0.005(2)
C43 0.056(4) 0.070(4) 0.074(4) 0.002(3) -0.014(3) 0.007(3)
C44 0.057(3) 0.058(4) 0.061(4) 0.006(3) -0.002(3) -0.007(3)
B1 0.062(4) 0.058(4) 0.070(4) -0.018(3) -0.004(3) 0.004(3)
B2 0.038(3) 0.044(3) 0.055(4) -0.003(3) 0.001(2) 0.003(2)
O1 0.070(2) 0.051(2) 0.072(3) -0.005(2) 0.0061(19) 0.0087(17)
O2 0.056(2) 0.057(2) 0.065(3) 0.0120(19) 0.0120(17) 0.0091(16)
O3 0.065(2) 0.067(2) 0.059(3) 0.009(2) -0.002(2) 0.0054(18)
O4 0.058(2) 0.054(2) 0.088(3) 0.007(2) 0.0181(19) -0.0033(16)
O5 0.055(2) 0.063(2) 0.077(2) -0.009(2) -0.0199(17) -0.0062(19)
Yb1 0.04183(8) 0.04383(9) 0.04883(10) -0.00083(13) 0.00192(11) 0.00110(10)

loop_
_atom_type_symbol
_atom_type_description
_atom_type_scat_dispersion_real
_atom_type_scat_dispersion_imag
_atom_type_scat_source
C C 0.0033 0.0016 'International Tables Vol C Tables 4.2.6.8 and 6.1.1.4'
H H 0.0000 0.0000 'International Tables Vol C Tables 4.2.6.8 and 6.1.1.4'
B B 0.0013 0.0007 'International Tables Vol C Tables 4.2.6.8 and 6.1.1.4'
O O 0.0106 0.0060 'International Tables Vol C Tables 4.2.6.8 and 6.1.1.4'
Yb Yb -0.3850 5.5486 'International Tables Vol C Tables 4.2.6.8 and 6.1.1.4'

loop_
_geom_angle_atom_site_label_1
_geom_angle_atom_site_label_2
_geom_angle_atom_site_label_3
_geom_angle
O1 C1 C2 104.5(5)
C3 C2 C1 102.4(5)
C4 C3 C2 103.9(5)
O1 C4 C3 108.2(6)
O2 C5A C6A 109.0(9)
O2 C5B C6B 106.0(10)
C5A C6A C7A 104.0(10)
C7B C6B C5B 102.8(11)
C8 C7A C6A 108.5(10)
C6B C7B C8 104.9(10)
C7A C8 O2 108.3(7)
C7A C8 C7B 24.2(8)
O2 C8 C7B 103.2(6)
O3 C9 C10 105.9(5)
C11B C10 C9 106.6(10)
C11B C10 C11A 33.2(11)
C9 C10 C11A 106.0(7)
C10 C11A C12 101.6(10)
C10 C11B C12 109.0(15)
O3 C12 C11B 101.8(10)
O3 C12 C11A 109.5(7)
C11B C12 C11A 31.8(10)
O4 C13 C14 107.9(6)
C15 C14 C13 107.1(6)
C16 C15 C14 107.7(6)
O4 C16 C15 108.2(6)
O5 C17 C18 106.6(5)
C19 C18 C17 105.2(5)
C18 C19 C20 104.6(5)
O5 C20 C19 103.1(5)
C26 C21 C22 114.0(5)
C26 C21 B2 125.6(4)
C22 C21 B2 120.5(5)
C23 C22 C21 122.7(5)
C24 C23 C22 121.2(5)
C23 C24 C25 118.9(5)
C24 C25 C26 118.9(6)
C21 C26 C25 124.4(5)
C32 C27 C28 113.0(4)
C32 C27 B2 124.1(4)
C28 C27 B2 122.8(4)
C29 C28 C27 124.0(5)
C30 C29 C28 120.1(5)
C29 C30 C31 119.2(5)
C30 C31 C32 120.8(5)
C31 C32 C27 122.9(5)
C38 C33 C34 114.7(4)
C38 C33 B2 122.6(4)
C34 C33 B2 122.7(4)
C35 C34 C33 122.1(5)
C36 C35 C34 121.2(6)
C37 C36 C35 118.2(5)
C36 C37 C38 120.4(5)
C37 C38 C33 123.3(5)
C40 C39 C44 115.3(5)
C40 C39 B2 121.6(5)
C44 C39 B2 122.9(5)
C39 C40 C41 122.3(5)
C42 C41 C40 120.5(6)
C43 C42 C41 119.1(5)
C42 C43 C44 120.6(5)
C39 C44 C43 122.1(5)
C27 B2 C33 110.0(4)
C27 B2 C21 111.4(4)
C33 B2 C21 109.8(4)
C27 B2 C39 110.2(4)
C33 B2 C39 108.4(4)
C21 B2 C39 107.2(4)
C4 O1 C1 108.7(4)
C4 O1 Yb1 126.8(4)
C1 O1 Yb1 122.0(3)
C8 O2 C5A 107.4(6)
C8 O2 C5B 107.6(6)
C5A O2 C5B 23.8(7)
C8 O2 Yb1 128.7(3)
C5A O2 Yb1 121.5(5)
C5B O2 Yb1 123.2(5)
C12 O3 C9 107.4(5)
C12 O3 Yb1 128.5(4)
C9 O3 Yb1 119.2(3)
C16 O4 C13 107.9(5)
C16 O4 Yb1 124.0(4)
C13 O4 Yb1 128.0(4)
C17 O5 C20 104.8(4)
C17 O5 Yb1 127.3(4)
C20 O5 Yb1 124.7(3)
O3 Yb1 O5 162.92(12)
O3 Yb1 O4 84.15(14)
O5 Yb1 O4 83.14(14)
O3 Yb1 O2 101.85(13)
O5 Yb1 O2 87.19(11)
O4 Yb1 O2 162.09(13)
O3 Yb1 O1 81.72(13)
O5 Yb1 O1 86.09(13)
O4 Yb1 O1 86.17(13)
O2 Yb1 O1 78.13(12)
O3 Yb1 B1 94.25(18)
O5 Yb1 B1 99.30(18)
O4 Yb1 B1 100.79(18)
O2 Yb1 B1 95.62(18)
O1 Yb1 B1 171.61(18)

loop_
_geom_bond_atom_site_label_1
_geom_bond_atom_site_label_2
_geom_bond_distance
C1 O1 1.431(8)
C1 C2 1.514(8)
C2 C3 1.510(9)
C3 C4 1.463(8)
C4 O1 1.439(7)
C5A O2 1.445(13)
C5A C6A 1.488(16)
C5B O2 1.493(14)
C5B C6B 1.514(18)
C6A C7A 1.478(17)
C6B C7B 1.392(18)
C7A C8 1.433(15)
C7B C8 1.575(15)
C8 O2 1.429(6)
C9 O3 1.460(6)
C9 C10 1.473(9)
C10 C11B 1.344(19)
C10 C11A 1.488(14)
C11A C12 1.498(14)
C11B C12 1.49(2)
C12 O3 1.422(8)
C13 O4 1.441(7)
C13 C14 1.444(10)
C14 C15 1.462(10)
C15 C16 1.441(9)
C16 O4 1.441(7)
C17 O5 1.439(7)
C17 C18 1.512(9)
C18 C19 1.490(9)
C19 C20 1.509(7)
C20 O5 1.459(7)
C21 C26 1.384(7)
C21 C22 1.418(7)
C21 B2 1.654(8)
C22 C23 1.384(8)
C23 C24 1.357(8)
C24 C25 1.401(9)
C25 C26 1.394(8)
C27 C32 1.417(7)
C27 C28 1.415(7)
C27 B2 1.623(7)
C28 C29 1.376(7)
C29 C30 1.368(7)
C30 C31 1.368(7)
C31 C32 1.382(7)
C33 C38 1.390(7)
C33 C34 1.400(7)
C33 B2 1.647(8)
C34 C35 1.384(8)
C35 C36 1.374(8)
C36 C37 1.369(8)
C37 C38 1.386(7)
C39 C40 1.381(7)
C39 C44 1.390(7)
C39 B2 1.674(6)
C40 C41 1.384(7)
C41 C42 1.368(8)
C42 C43 1.339(8)
C43 C44 1.396(7)
B1 Yb1 2.599(6)
O1 Yb1 2.447(4)
O2 Yb1 2.438(3)
O3 Yb1 2.424(4)
O4 Yb1 2.434(3)
O5 Yb1 2.428(3)
